data_4336453
loop_
_publ_author_name
'Pauline J. Han'
'Arnold L. Rheingold'
'William C. Trogler'

_publ_section_title
;
 Luminescent Tris(8-hydroxyquinolates) of Bismuth(III)
;
_journal_name_full 'Inorganic Chemistry'
_journal_page_first 12033
_journal_page_last 12045
_journal_paper_doi 10.1021/ic401850v
_journal_volume 52
_journal_year 2013
_chemical_formula_sum 'C42 H48 Bi N3 O9'
_chemical_formula_weight 947.81
_chemical_name_systematic
; 
 ? 
;
_space_group_IT_number 14
_symmetry_cell_setting monoclinic
_symmetry_space_group_name_Hall '-P 2ybc'
_symmetry_space_group_name_H-M 'P 1 21/c 1'
_atom_sites_solution_hydrogens geom
_atom_sites_solution_primary direct
_atom_sites_solution_secondary difmap
_audit_creation_method SHELXL-97
_cell_angle_alpha 90.00
_cell_angle_beta 97.5270(10)
_cell_angle_gamma 90.00
_cell_formula_units_Z 4
_cell_length_a 16.6906(6)
_cell_length_b 15.6114(6)
_cell_length_c 14.9353(6)
_cell_measurement_reflns_used 9889
_cell_measurement_temperature 100(2)
_cell_measurement_theta_max 28.30
_cell_measurement_theta_min 2.75
_cell_volume 3858.1(3)
_computing_cell_refinement 'Bruker SAINT'
_computing_data_collection 'Bruker APEX2'
_computing_data_reduction 'Bruker SAINT'
_computing_molecular_graphics 'Bruker SHELXTL'
_computing_publication_material 'Bruker SHELXTL'
_computing_structure_refinement 'SHELXL-97 (Sheldrick, 1997)'
_computing_structure_solution 'SHELXS-97 (Sheldrick, 1990)'
_diffrn_ambient_temperature 100(2)
_diffrn_measured_fraction_theta_full 0.993
_diffrn_measured_fraction_theta_max 0.988
_diffrn_measurement_device_type 'Bruker APEX-II CMOS'
_diffrn_measurement_method '\f and \w scans'
_diffrn_radiation_monochromator 'multi-layer mirror'
_diffrn_radiation_source 'Incotec ImuS'
_diffrn_radiation_type MoK\a
_diffrn_radiation_wavelength 0.71073
_diffrn_reflns_av_R_equivalents 0.0558
_diffrn_reflns_av_sigmaI/netI 0.0512
_diffrn_reflns_limit_h_max 20
_diffrn_reflns_limit_h_min -22
_diffrn_reflns_limit_k_max 20
_diffrn_reflns_limit_k_min -19
_diffrn_reflns_limit_l_max 19
_diffrn_reflns_limit_l_min -19
_diffrn_reflns_number 35840
_diffrn_reflns_theta_full 25.00
_diffrn_reflns_theta_max 28.31
_diffrn_reflns_theta_min 2.36
_exptl_absorpt_coefficient_mu 4.631
_exptl_absorpt_correction_T_max 0.4578
_exptl_absorpt_correction_T_min 0.3906
_exptl_absorpt_correction_type multi-scan
_exptl_absorpt_process_details SADABS
_exptl_crystal_colour yellow
_exptl_crystal_density_diffrn 1.632
_exptl_crystal_description block
_exptl_crystal_F_000 1904
_exptl_crystal_size_max 0.25
_exptl_crystal_size_mid 0.22
_exptl_crystal_size_min 0.20
_refine_diff_density_max 2.203
_refine_diff_density_min -0.958
_refine_diff_density_rms 0.135
_refine_ls_extinction_method none
_refine_ls_goodness_of_fit_ref 1.036
_refine_ls_hydrogen_treatment constr
_refine_ls_matrix_type full
_refine_ls_number_parameters 496
_refine_ls_number_reflns 9475
_refine_ls_number_restraints 0
_refine_ls_restrained_S_all 1.036
_refine_ls_R_factor_all 0.0407
_refine_ls_R_factor_gt 0.0288
_refine_ls_shift/su_max 0.004
_refine_ls_shift/su_mean 0.001
_refine_ls_structure_factor_coef Fsqd
_refine_ls_weighting_details 'calc w=1/[\s^2^(Fo^2^)+(0.0220P)^2^+2.9000P] where P=(Fo^2^+2Fc^2^)/3'
_refine_ls_weighting_scheme calc
_refine_ls_wR_factor_gt 0.0619
_refine_ls_wR_factor_ref 0.0667
_reflns_number_gt 7908
_reflns_number_total 9475
_reflns_threshold_expression >2sigma(I)
_cod_data_source_file ic401850v_si_002_4.cif
_cod_data_source_block trog37
_cod_database_code 4336453

loop_
_symmetry_equiv_pos_as_xyz
'x, y, z'
'-x, y+1/2, -z+1/2'
'-x, -y, -z'
'x, -y-1/2, z-1/2'

loop_
_atom_site_label
_atom_site_type_symbol
_atom_site_fract_x
_atom_site_fract_y
_atom_site_fract_z
_atom_site_U_iso_or_equiv
_atom_site_adp_type
_atom_site_occupancy
_atom_site_symmetry_multiplicity
_atom_site_calc_flag
_atom_site_refinement_flags
Bi1 Bi 0.259734(6) 0.439810(7) 0.161736(7) 0.00812(4) Uani 1 1 d .
O1 O 0.24581(13) 0.49750(14) 0.02492(13) 0.0127(4) Uani 1 1 d .
O2 O 0.12394(14) 0.49380(15) 0.31498(15) 0.0185(5) Uani 1 1 d .
O3 O -0.01147(14) 0.45108(14) 0.27938(15) 0.0175(5) Uani 1 1 d .
O4 O 0.18783(12) 0.33755(13) 0.08919(13) 0.0114(4) Uani 1 1 d .
O5 O 0.35515(13) 0.41520(13) 0.36216(14) 0.0123(4) Uani 1 1 d .
O6 O 0.32833(13) 0.34632(13) 0.49374(14) 0.0136(4) Uani 1 1 d .
O7 O 0.35871(13) 0.36361(13) 0.12154(14) 0.0136(5) Uani 1 1 d .
O8 O 0.29998(13) 0.63804(14) 0.26634(15) 0.0155(5) Uani 1 1 d .
O9 O 0.33268(13) 0.75239(13) 0.17626(15) 0.0157(5) Uani 1 1 d .
N1 N 0.11778(15) 0.51186(16) 0.11957(16) 0.0101(5) Uani 1 1 d .
N2 N 0.23842(14) 0.30707(16) 0.26842(16) 0.0101(5) Uani 1 1 d .
N3 N 0.38577(15) 0.53374(16) 0.14937(16) 0.0108(5) Uani 1 1 d .
C1 C 0.11689(18) 0.55891(18) 0.04326(19) 0.0092(6) Uani 1 1 d .
C2 C 0.18668(18) 0.55182(18) -0.0039(2) 0.0105(6) Uani 1 1 d .
C3 C 0.18847(19) 0.6027(2) -0.0793(2) 0.0143(6) Uani 1 1 d .
H3A H 0.2343 0.6009 -0.1109 0.017 Uiso 1 1 calc R
C4 C 0.1236(2) 0.6571(2) -0.1101(2) 0.0169(7) Uani 1 1 d .
H4A H 0.1275 0.6922 -0.1613 0.020 Uiso 1 1 calc R
C5 C 0.0547(2) 0.6614(2) -0.0689(2) 0.0155(7) Uani 1 1 d .
H5A H 0.0113 0.6977 -0.0921 0.019 Uiso 1 1 calc R
C6 C 0.04976(19) 0.61053(19) 0.0087(2) 0.0119(6) Uani 1 1 d .
C7 C -0.01877(19) 0.60639(19) 0.0546(2) 0.0130(6) Uani 1 1 d .
H7A H -0.0661 0.6376 0.0325 0.016 Uiso 1 1 calc R
C8 C -0.01715(19) 0.55713(19) 0.1314(2) 0.0122(6) Uani 1 1 d .
H8A H -0.0632 0.5539 0.1624 0.015 Uiso 1 1 calc R
C9 C 0.05352(18) 0.51172(19) 0.16312(19) 0.0106(6) Uani 1 1 d .
C10 C 0.06382(19) 0.4587(2) 0.2495(2) 0.0152(7) Uani 1 1 d .
H10A H 0.0818 0.4000 0.2341 0.018 Uiso 1 1 calc R
C11 C 0.1114(2) 0.5823(2) 0.3379(2) 0.0233(8) Uani 1 1 d .
H11A H 0.0586 0.6023 0.3070 0.028 Uiso 1 1 calc R
H11B H 0.1543 0.6184 0.3175 0.028 Uiso 1 1 calc R
C12 C 0.1131(2) 0.5907(2) 0.4387(2) 0.0263(8) Uani 1 1 d .
H12A H 0.1052 0.6508 0.4542 0.039 Uiso 1 1 calc R
H12B H 0.1655 0.5709 0.4690 0.039 Uiso 1 1 calc R
H12C H 0.0698 0.5559 0.4584 0.039 Uiso 1 1 calc R
C13 C -0.0137(2) 0.3946(2) 0.3552(2) 0.0243(8) Uani 1 1 d .
H13A H -0.0679 0.3981 0.3750 0.029 Uiso 1 1 calc R
H13B H 0.0261 0.4150 0.4057 0.029 Uiso 1 1 calc R
C14 C 0.0040(3) 0.3034(2) 0.3366(3) 0.0332(9) Uani 1 1 d .
H14A H 0.0014 0.2693 0.3912 0.050 Uiso 1 1 calc R
H14B H 0.0582 0.2989 0.3185 0.050 Uiso 1 1 calc R
H14C H -0.0360 0.2820 0.2879 0.050 Uiso 1 1 calc R
C15 C 0.20271(18) 0.24225(18) 0.21698(19) 0.0090(6) Uani 1 1 d .
C16 C 0.17766(18) 0.26077(19) 0.1233(2) 0.0106(6) Uani 1 1 d .
C17 C 0.14015(18) 0.1951(2) 0.0704(2) 0.0136(6) Uani 1 1 d .
H17A H 0.1226 0.2053 0.0082 0.016 Uiso 1 1 calc R
C18 C 0.12779(19) 0.1139(2) 0.1074(2) 0.0145(6) Uani 1 1 d .
H18A H 0.1015 0.0706 0.0696 0.017 Uiso 1 1 calc R
C19 C 0.15260(19) 0.09584(19) 0.1959(2) 0.0141(6) Uani 1 1 d .
H19A H 0.1440 0.0403 0.2188 0.017 Uiso 1 1 calc R
C20 C 0.19124(18) 0.15971(19) 0.2539(2) 0.0112(6) Uani 1 1 d .
C21 C 0.21927(19) 0.1475(2) 0.3462(2) 0.0123(6) Uani 1 1 d .
H21A H 0.2137 0.0931 0.3731 0.015 Uiso 1 1 calc R
C22 C 0.25463(18) 0.21387(19) 0.3976(2) 0.0117(6) Uani 1 1 d .
H22A H 0.2732 0.2061 0.4599 0.014 Uiso 1 1 calc R
C23 C 0.26262(18) 0.29370(19) 0.35550(19) 0.0102(6) Uani 1 1 d .
C24 C 0.29649(18) 0.37253(19) 0.40681(19) 0.0107(6) Uani 1 1 d .
H24A H 0.2510 0.4131 0.4119 0.013 Uiso 1 1 calc R
C25 C 0.42479(18) 0.3625(2) 0.3519(2) 0.0145(6) Uani 1 1 d .
H25A H 0.4172 0.3338 0.2923 0.017 Uiso 1 1 calc R
H25B H 0.4316 0.3178 0.3994 0.017 Uiso 1 1 calc R
C26 C 0.4983(2) 0.4191(2) 0.3598(2) 0.0232(8) Uani 1 1 d .
H26A H 0.5460 0.3844 0.3530 0.035 Uiso 1 1 calc R
H26B H 0.5055 0.4469 0.4192 0.035 Uiso 1 1 calc R
H26C H 0.4912 0.4629 0.3124 0.035 Uiso 1 1 calc R
C27 C 0.3377(2) 0.4159(2) 0.5575(2) 0.0165(7) Uani 1 1 d .
H27A H 0.2842 0.4399 0.5656 0.020 Uiso 1 1 calc R
H27B H 0.3707 0.4621 0.5353 0.020 Uiso 1 1 calc R
C28 C 0.3789(2) 0.3811(2) 0.6459(2) 0.0193(7) Uani 1 1 d .
H28A H 0.3857 0.4272 0.6908 0.029 Uiso 1 1 calc R
H28B H 0.4320 0.3582 0.6373 0.029 Uiso 1 1 calc R
H28C H 0.3458 0.3353 0.6671 0.029 Uiso 1 1 calc R
C29 C 0.44776(18) 0.48547(19) 0.12720(19) 0.0101(6) Uani 1 1 d .
C30 C 0.43135(19) 0.39532(19) 0.11411(19) 0.0117(6) Uani 1 1 d .
C31 C 0.49421(19) 0.3447(2) 0.0932(2) 0.0156(7) Uani 1 1 d .
H31A H 0.4862 0.2848 0.0852 0.019 Uiso 1 1 calc R
C32 C 0.5703(2) 0.3807(2) 0.0833(2) 0.0173(7) Uani 1 1 d .
H32A H 0.6122 0.3439 0.0693 0.021 Uiso 1 1 calc R
C33 C 0.58581(19) 0.4665(2) 0.0933(2) 0.0166(7) Uani 1 1 d .
H33A H 0.6372 0.4891 0.0850 0.020 Uiso 1 1 calc R
C34 C 0.52415(18) 0.5205(2) 0.11617(19) 0.0126(6) Uani 1 1 d .
C35 C 0.53214(19) 0.6105(2) 0.1282(2) 0.0150(7) Uani 1 1 d .
H35A H 0.5821 0.6375 0.1221 0.018 Uiso 1 1 calc R
C36 C 0.4685(2) 0.6586(2) 0.1484(2) 0.0151(6) Uani 1 1 d .
H36A H 0.4737 0.7189 0.1554 0.018 Uiso 1 1 calc R
C37 C 0.39551(18) 0.61782(19) 0.1587(2) 0.0120(6) Uani 1 1 d .
C38 C 0.32019(19) 0.66346(19) 0.1814(2) 0.0133(6) Uani 1 1 d .
H38A H 0.2742 0.6477 0.1345 0.016 Uiso 1 1 calc R
C39 C 0.3641(2) 0.6502(2) 0.3390(2) 0.0210(7) Uani 1 1 d .
H39A H 0.3912 0.7058 0.3320 0.025 Uiso 1 1 calc R
H39B H 0.4046 0.6040 0.3387 0.025 Uiso 1 1 calc R
C40 C 0.3280(2) 0.6489(3) 0.4264(2) 0.0303(9) Uani 1 1 d .
H40A H 0.3709 0.6572 0.4771 0.045 Uiso 1 1 calc R
H40B H 0.3017 0.5935 0.4329 0.045 Uiso 1 1 calc R
H40C H 0.2881 0.6949 0.4261 0.045 Uiso 1 1 calc R
C41 C 0.2597(2) 0.7995(2) 0.1822(3) 0.0283(9) Uani 1 1 d .
H41A H 0.2398 0.7876 0.2405 0.034 Uiso 1 1 calc R
H41B H 0.2174 0.7823 0.1328 0.034 Uiso 1 1 calc R
C42 C 0.2781(2) 0.8932(2) 0.1749(3) 0.0245(8) Uani 1 1 d .
H42A H 0.2289 0.9266 0.1785 0.037 Uiso 1 1 calc R
H42B H 0.2978 0.9044 0.1170 0.037 Uiso 1 1 calc R
H42C H 0.3197 0.9098 0.2244 0.037 Uiso 1 1 calc R

loop_
_atom_site_aniso_label
_atom_site_aniso_U_11
_atom_site_aniso_U_22
_atom_site_aniso_U_33
_atom_site_aniso_U_23
_atom_site_aniso_U_13
_atom_site_aniso_U_12
Bi1 0.00842(6) 0.00754(6) 0.00843(6) 0.00052(4) 0.00124(4) 0.00061(4)
O1 0.0124(11) 0.0168(11) 0.0088(10) 0.0011(8) 0.0018(8) 0.0043(9)
O2 0.0185(12) 0.0233(13) 0.0129(11) 0.0040(9) -0.0010(9) 0.0025(10)
O3 0.0157(12) 0.0213(12) 0.0170(11) 0.0061(9) 0.0075(9) 0.0020(10)
O4 0.0131(11) 0.0115(11) 0.0095(10) 0.0006(8) 0.0008(8) -0.0009(9)
O5 0.0118(11) 0.0111(10) 0.0139(11) 0.0016(8) 0.0015(9) -0.0011(9)
O6 0.0187(12) 0.0119(10) 0.0097(10) -0.0023(8) 0.0005(9) -0.0019(9)
O7 0.0116(11) 0.0109(11) 0.0192(11) -0.0020(9) 0.0057(9) 0.0000(9)
O8 0.0128(11) 0.0159(11) 0.0186(11) 0.0026(9) 0.0044(9) -0.0011(9)
O9 0.0167(12) 0.0090(11) 0.0226(12) 0.0008(9) 0.0069(10) 0.0025(9)
N1 0.0099(12) 0.0119(13) 0.0079(11) -0.0014(10) -0.0008(10) 0.0003(10)
N2 0.0083(12) 0.0111(12) 0.0110(12) 0.0010(10) 0.0016(9) -0.0016(10)
N3 0.0093(12) 0.0111(12) 0.0119(12) -0.0002(10) 0.0005(10) 0.0004(10)
C1 0.0109(14) 0.0090(14) 0.0074(13) -0.0023(11) 0.0000(11) -0.0017(12)
C2 0.0093(14) 0.0119(15) 0.0096(13) -0.0019(11) -0.0008(11) 0.0014(12)
C3 0.0139(15) 0.0163(16) 0.0134(15) 0.0003(12) 0.0044(12) -0.0026(13)
C4 0.0205(17) 0.0166(16) 0.0136(15) 0.0066(12) 0.0024(13) 0.0013(14)
C5 0.0167(16) 0.0127(16) 0.0167(15) 0.0032(12) 0.0005(13) 0.0024(13)
C6 0.0149(15) 0.0083(14) 0.0115(14) -0.0008(11) -0.0018(12) -0.0008(12)
C7 0.0111(15) 0.0114(15) 0.0163(15) -0.0003(12) 0.0013(12) 0.0031(12)
C8 0.0108(14) 0.0153(16) 0.0105(14) -0.0026(12) 0.0016(11) -0.0011(13)
C9 0.0093(14) 0.0119(15) 0.0112(14) -0.0005(11) 0.0031(11) -0.0016(12)
C10 0.0113(15) 0.0208(17) 0.0139(15) 0.0015(12) 0.0035(12) 0.0014(13)
C11 0.032(2) 0.0189(17) 0.0181(17) 0.0021(14) -0.0006(15) -0.0010(16)
C12 0.034(2) 0.0252(19) 0.0197(18) -0.0020(15) 0.0040(16) -0.0061(17)
C13 0.0260(19) 0.029(2) 0.0196(17) 0.0076(15) 0.0082(15) -0.0008(16)
C14 0.043(2) 0.028(2) 0.027(2) 0.0134(16) -0.0031(17) -0.0037(19)
C15 0.0079(14) 0.0094(14) 0.0100(14) -0.0009(11) 0.0027(11) 0.0016(12)
C16 0.0086(14) 0.0106(14) 0.0132(14) -0.0021(11) 0.0032(11) 0.0005(12)
C17 0.0137(15) 0.0169(16) 0.0101(14) -0.0021(12) 0.0013(12) 0.0002(13)
C18 0.0137(16) 0.0147(16) 0.0154(15) -0.0090(12) 0.0031(12) -0.0035(13)
C19 0.0151(16) 0.0063(14) 0.0228(17) -0.0004(12) 0.0092(13) -0.0019(13)
C20 0.0068(14) 0.0113(15) 0.0164(15) -0.0007(12) 0.0045(12) 0.0009(12)
C21 0.0130(15) 0.0086(14) 0.0168(15) 0.0017(12) 0.0076(12) 0.0005(12)
C22 0.0121(15) 0.0122(15) 0.0110(14) 0.0037(11) 0.0022(12) 0.0030(12)
C23 0.0087(14) 0.0117(15) 0.0108(14) 0.0000(11) 0.0041(11) 0.0006(12)
C24 0.0092(14) 0.0128(15) 0.0101(14) 0.0004(11) 0.0009(11) 0.0011(12)
C25 0.0109(15) 0.0149(16) 0.0180(16) 0.0001(13) 0.0029(12) -0.0019(13)
C26 0.0130(16) 0.0289(19) 0.0270(19) 0.0016(15) -0.0001(14) -0.0029(15)
C27 0.0171(16) 0.0189(16) 0.0131(15) -0.0064(13) 0.0005(13) -0.0017(14)
C28 0.0225(18) 0.0230(18) 0.0117(15) -0.0021(13) -0.0007(13) -0.0063(15)
C29 0.0102(14) 0.0144(15) 0.0058(13) -0.0004(11) 0.0009(11) 0.0024(12)
C30 0.0129(15) 0.0131(15) 0.0090(14) 0.0030(11) 0.0011(12) 0.0023(12)
C31 0.0160(16) 0.0143(16) 0.0170(15) 0.0025(12) 0.0035(13) 0.0040(13)
C32 0.0143(16) 0.0217(17) 0.0169(16) 0.0023(13) 0.0055(13) 0.0086(14)
C33 0.0101(15) 0.0262(18) 0.0133(15) 0.0035(13) 0.0003(12) 0.0004(14)
C34 0.0122(15) 0.0179(16) 0.0080(13) 0.0018(12) 0.0027(11) -0.0013(13)
C35 0.0115(15) 0.0182(17) 0.0153(15) 0.0020(13) 0.0020(12) -0.0026(13)
C36 0.0180(16) 0.0132(16) 0.0146(15) -0.0004(12) 0.0034(13) -0.0042(13)
C37 0.0114(15) 0.0122(15) 0.0117(14) 0.0001(12) -0.0010(12) 0.0019(12)
C38 0.0109(15) 0.0116(15) 0.0177(15) -0.0002(12) 0.0033(12) -0.0008(12)
C39 0.0245(19) 0.0221(18) 0.0168(16) 0.0000(14) 0.0037(14) -0.0017(15)
C40 0.033(2) 0.036(2) 0.0219(19) 0.0046(16) 0.0066(16) 0.0023(18)
C41 0.0214(19) 0.0167(18) 0.049(2) 0.0003(16) 0.0118(17) 0.0067(15)
C42 0.0267(19) 0.0153(18) 0.033(2) 0.0019(15) 0.0103(16) 0.0043(15)

loop_
_atom_type_symbol
_atom_type_description
_atom_type_scat_dispersion_real
_atom_type_scat_dispersion_imag
_atom_type_scat_source
C C 0.0033 0.0016 'International Tables Vol C Tables 4.2.6.8 and 6.1.1.4'
H H 0.0000 0.0000 'International Tables Vol C Tables 4.2.6.8 and 6.1.1.4'
N N 0.0061 0.0033 'International Tables Vol C Tables 4.2.6.8 and 6.1.1.4'
O O 0.0106 0.0060 'International Tables Vol C Tables 4.2.6.8 and 6.1.1.4'
Bi Bi -4.1077 10.2566 'International Tables Vol C Tables 4.2.6.8 and 6.1.1.4'

loop_
_geom_angle_atom_site_label_1
_geom_angle_atom_site_label_2
_geom_angle_atom_site_label_3
_geom_angle
O7 Bi1 O4 81.52(8)
O7 Bi1 O1 87.69(8)
O4 Bi1 O1 81.72(8)
O7 Bi1 N3 68.77(8)
O4 Bi1 N3 140.60(7)
O1 Bi1 N3 72.09(8)
O7 Bi1 N1 149.29(8)
O4 Bi1 N1 77.01(8)
O1 Bi1 N1 67.81(7)
N3 Bi1 N1 117.15(8)
O7 Bi1 N2 84.60(8)
O4 Bi1 N2 67.84(7)
O1 Bi1 N2 149.36(8)
N3 Bi1 N2 130.98(8)
N1 Bi1 N2 106.84(7)
C2 O1 Bi1 122.75(17)
C10 O2 C11 115.0(3)
C10 O3 C13 114.9(3)
C16 O4 Bi1 123.95(18)
C24 O5 C25 113.3(2)
C24 O6 C27 112.8(2)
C30 O7 Bi1 123.52(18)
C38 O8 C39 113.6(2)
C38 O9 C41 111.7(2)
C9 N1 C1 119.6(3)
C9 N1 Bi1 130.2(2)
C1 N1 Bi1 110.15(18)
C23 N2 C15 119.4(3)
C23 N2 Bi1 131.4(2)
C15 N2 Bi1 108.89(17)
C37 N3 C29 119.2(3)
C37 N3 Bi1 129.9(2)
C29 N3 Bi1 110.83(19)
N1 C1 C6 122.3(3)
N1 C1 C2 116.7(3)
C6 C1 C2 121.0(3)
O1 C2 C3 122.4(3)
O1 C2 C1 120.3(3)
C3 C2 C1 117.3(3)
C2 C3 C4 121.1(3)
C5 C4 C3 122.5(3)
C4 C5 C6 118.8(3)
C7 C6 C5 124.2(3)
C7 C6 C1 116.7(3)
C5 C6 C1 119.1(3)
C8 C7 C6 120.1(3)
C7 C8 C9 119.1(3)
N1 C9 C8 122.1(3)
N1 C9 C10 114.1(3)
C8 C9 C10 123.8(3)
O3 C10 O2 113.6(3)
O3 C10 C9 108.1(3)
O2 C10 C9 111.4(3)
O2 C11 C12 109.6(3)
O3 C13 C14 114.4(3)
N2 C15 C20 121.7(3)
N2 C15 C16 116.8(3)
C20 C15 C16 121.5(3)
O4 C16 C17 121.3(3)
O4 C16 C15 121.5(3)
C17 C16 C15 117.2(3)
C16 C17 C18 121.2(3)
C19 C18 C17 121.7(3)
C18 C19 C20 120.2(3)
C21 C20 C19 124.7(3)
C21 C20 C15 117.2(3)
C19 C20 C15 118.2(3)
C22 C21 C20 120.5(3)
C21 C22 C23 118.4(3)
N2 C23 C22 122.8(3)
N2 C23 C24 114.4(3)
C22 C23 C24 122.8(3)
O6 C24 O5 111.8(2)
O6 C24 C23 107.6(2)
O5 C24 C23 112.1(2)
O5 C25 C26 108.4(3)
O6 C27 C28 107.7(3)
N3 C29 C34 122.8(3)
N3 C29 C30 116.0(3)
C34 C29 C30 121.2(3)
O7 C30 C31 122.3(3)
O7 C30 C29 120.8(3)
C31 C30 C29 116.9(3)
C30 C31 C32 121.1(3)
C33 C32 C31 122.5(3)
C32 C33 C34 118.6(3)
C33 C34 C29 119.7(3)
C33 C34 C35 124.3(3)
C29 C34 C35 116.0(3)
C36 C35 C34 120.5(3)
C35 C36 C37 119.2(3)
N3 C37 C36 122.2(3)
N3 C37 C38 113.1(3)
C36 C37 C38 124.6(3)
O9 C38 O8 112.4(2)
O9 C38 C37 108.5(2)
O8 C38 C37 111.7(2)
O8 C39 C40 108.1(3)
O9 C41 C42 108.2(3)

loop_
_geom_bond_atom_site_label_1
_geom_bond_atom_site_label_2
_geom_bond_distance
Bi1 O7 2.183(2)
Bi1 O4 2.196(2)
Bi1 O1 2.217(2)
Bi1 N3 2.591(3)
Bi1 N1 2.624(2)
Bi1 N2 2.666(2)
O1 C2 1.329(4)
O2 C10 1.416(4)
O2 C11 1.446(4)
O3 C10 1.392(4)
O3 C13 1.439(4)
O4 C16 1.322(4)
O5 C24 1.421(4)
O5 C25 1.449(4)
O6 C24 1.398(4)
O6 C27 1.440(4)
O7 C30 1.328(4)
O8 C38 1.411(4)
O8 C39 1.433(4)
O9 C38 1.407(4)
O9 C41 1.436(4)
N1 C9 1.325(4)
N1 C1 1.354(4)
N2 C23 1.327(4)
N2 C15 1.360(4)
N3 C37 1.328(4)
N3 C29 1.356(4)
C1 C6 1.421(4)
C1 C2 1.442(4)
C2 C3 1.383(4)
C3 C4 1.404(4)
C4 C5 1.375(4)
C5 C6 1.417(4)
C6 C7 1.409(4)
C7 C8 1.378(4)
C8 C9 1.404(4)
C9 C10 1.524(4)
C11 C12 1.507(5)
C13 C14 1.488(5)
C15 C20 1.424(4)
C15 C16 1.436(4)
C16 C17 1.392(4)
C17 C18 1.410(4)
C18 C19 1.361(4)
C19 C20 1.420(4)
C20 C21 1.409(4)
C21 C22 1.375(4)
C22 C23 1.410(4)
C23 C24 1.519(4)
C25 C26 1.504(4)
C27 C28 1.509(5)
C29 C34 1.416(4)
C29 C30 1.442(4)
C30 C31 1.381(4)
C31 C32 1.413(5)
C32 C33 1.368(5)
C33 C34 1.406(4)
C34 C35 1.422(5)
C35 C36 1.365(4)
C36 C37 1.401(4)
C37 C38 1.521(4)
C39 C40 1.508(5)
C41 C42 1.502(5)
